data_2311442
loop_
_publ_author_name
'Gotoh, Kazuma'
'Ishida, Hiroyuki'

_publ_section_title
;
 Crystal structures of three hydrogen-bonded 1:2 compounds of chloranilic
 acid with 2-pyridone, 3-hy-droxy-pyridine and 4-hyroxypyridine.
;
_journal_coeditor_code LH5855
_journal_issue 'Pt 10'
_journal_name_full 'Acta crystallographica. Section E, Crystallographic communications'
_journal_page_first 1546
_journal_page_last 1550
_journal_paper_doi 10.1107/S2056989017013536
_journal_volume 73
_journal_year 2017
_chemical_formula_iupac '2C5 H5 N O , C6 H2 Cl2 O4'
_chemical_formula_moiety '2(C5 H5 N O) , C6 H2 Cl2 O4'
_chemical_formula_sum 'C16 H12 Cl2 N2 O6'
_chemical_formula_weight 399.19
_chemical_name_common 'bis(2-pyridone) chloranilic acid'
_chemical_name_systematic 'Bis[pyridin-2(1<i>H</i>)-one] 2,5-dichloro-3,6-dihydroxy-1,4-bebzoquinone'
_space_group_crystal_system monoclinic
_space_group_IT_number 13
_space_group_name_Hall '-P 2yc'
_space_group_name_H-M_alt 'P 1 2/c 1'
_atom_sites_solution_hydrogens mixed
_atom_sites_solution_primary direct
_atom_sites_solution_secondary difmap
_audit_creation_method SHELXL-2016/6
_cell_angle_alpha 90.0000
_cell_angle_beta 121.278(2)
_cell_angle_gamma 90.0000
_cell_formula_units_Z 2
_cell_length_a 11.9402(7)
_cell_length_b 3.7005(2)
_cell_length_c 21.7919(13)
_cell_measurement_reflns_used 20111
_cell_measurement_temperature 120.0(10)
_cell_measurement_theta_max 30.07
_cell_measurement_theta_min 3.29
_cell_volume 822.92(8)
_computing_cell_refinement
;
RAPID-AUTO (Rigaku, 2006)
;
_computing_data_collection
;
RAPID-AUTO (Rigaku, 2006)
;
_computing_data_reduction
;
RAPID-AUTO (Rigaku, 2006)
;
_computing_molecular_graphics
;
<i>ORTEP-3 for Windows</i> (Farrugia, 2012)
;
_computing_publication_material
;
CrystalStructure (Rigaku, 2010), PLATON (Spek, 2009)
;
_computing_structure_refinement
;
SHELXL2016 (Sheldrick, 2015)
;
_computing_structure_solution
;
SHELXS97 (Sheldrick, 2008)
;
_diffrn_ambient_temperature 120(2)
_diffrn_detector_area_resol_mean 10.000
_diffrn_measured_fraction_theta_full 0.998
_diffrn_measured_fraction_theta_max 0.999
_diffrn_measurement_device_type 'Rigaku R-AXIS RAPIDII'
_diffrn_measurement_method \w
_diffrn_radiation_type 'Mo K\a'
_diffrn_radiation_wavelength 0.71075
_diffrn_reflns_av_R_equivalents 0.0129
_diffrn_reflns_limit_h_max 16
_diffrn_reflns_limit_h_min -16
_diffrn_reflns_limit_k_max 5
_diffrn_reflns_limit_k_min -4
_diffrn_reflns_limit_l_max 30
_diffrn_reflns_limit_l_min -30
_diffrn_reflns_number 22767
_diffrn_reflns_theta_full 25.242
_diffrn_reflns_theta_max 29.998
_diffrn_reflns_theta_min 3.415
_diffrn_standards_number 0
_exptl_absorpt_coefficient_mu 0.432
_exptl_absorpt_correction_T_max 0.913
_exptl_absorpt_correction_T_min 0.804
_exptl_absorpt_correction_type multi-scan
_exptl_absorpt_process_details
;
(ABSCOR; Higashi, 1995)
;
_exptl_crystal_colour brown
_exptl_crystal_density_diffrn 1.611
_exptl_crystal_density_method 'not measured'
_exptl_crystal_description block
_exptl_crystal_F_000 408.00
_exptl_crystal_size_max 0.390
_exptl_crystal_size_mid 0.360
_exptl_crystal_size_min 0.210
_refine_diff_density_max 0.489
_refine_diff_density_min -0.244
_refine_ls_extinction_method none
_refine_ls_goodness_of_fit_ref 1.056
_refine_ls_hydrogen_treatment mixed
_refine_ls_matrix_type full
_refine_ls_number_parameters 124
_refine_ls_number_reflns 2401
_refine_ls_number_restraints 0
_refine_ls_restrained_S_all 1.056
_refine_ls_R_factor_all 0.0278
_refine_ls_R_factor_gt 0.0271
_refine_ls_shift/su_max 0.001
_refine_ls_shift/su_mean 0.000
_refine_ls_structure_factor_coef Fsqd
_refine_ls_weighting_details 'w = 1/[\s^2^(Fo^2^)+(0.0443P)^2^+0.3557P] where P=(Fo^2^+2Fc^2^)/3'
_refine_ls_weighting_scheme calc
_refine_ls_wR_factor_gt 0.0757
_refine_ls_wR_factor_ref 0.0763
_reflns_number_gt 2316
_reflns_number_total 2401
_reflns_threshold_expression I>2\s(I)
_cod_data_source_file lh5855sup1.cif
_cod_data_source_block I
_cod_original_cell_volume 822.92(9)
_cod_original_sg_symbol_H-M 'P 2/c'
_cod_database_code 2311442
_shelx_space_group_comment
;
The symmetry employed for this shelxl refinement is uniquely defined
by the following loop, which should always be used as a source of
symmetry information in preference to the above space-group names.
They are only intended as comments.
;

loop_
_space_group_symop_operation_xyz
'x, y, z'
'-x, y, -z+1/2'
'-x, -y, -z'
'x, -y, z-1/2'

loop_
_atom_site_type_symbol
_atom_site_label
_atom_site_fract_x
_atom_site_fract_y
_atom_site_fract_z
_atom_site_U_iso_or_equiv
_atom_site_adp_type
_atom_site_calc_flag
_atom_site_occupancy
Cl Cl1 0.60869(2) 0.78653(6) 0.40403(2) 0.01704(8) Uani d 1
O O1 0.33921(7) 0.8229(2) 0.37552(4) 0.02149(16) Uani d 1
O O2 0.75999(6) 0.4050(2) 0.54453(4) 0.01794(15) Uani d 1
H H2 0.8039(15) 0.289(4) 0.5870(8) 0.027 Uiso d 1
O O3 0.92219(7) 0.1199(2) 0.66164(4) 0.02094(16) Uani d 1
N N1 1.13199(8) -0.0736(2) 0.72858(4) 0.01604(16) Uani d 1
H H1 1.1281(13) -0.016(4) 0.7672(8) 0.024 Uiso d 1
C C1 0.41591(9) 0.6765(2) 0.43248(5) 0.01361(17) Uani d 1
C C2 0.55361(8) 0.6274(3) 0.45806(5) 0.01311(16) Uani d 1
C C3 0.63639(8) 0.4587(2) 0.52136(5) 0.01342(17) Uani d 1
C C4 1.02174(9) -0.0153(3) 0.66317(5) 0.01563(17) Uani d 1
C C5 1.02800(9) -0.1116(3) 0.60168(5) 0.01779(18) Uani d 1
H H5 0.953363 -0.080221 0.554948 0.021 Uiso calc 1
C C6 1.14171(10) -0.2497(3) 0.60990(5) 0.01837(19) Uani d 1
H H6 1.145376 -0.312374 0.568705 0.022 Uiso calc 1
C C7 1.25330(10) -0.2995(3) 0.67902(5) 0.01870(19) Uani d 1
H H7 1.332337 -0.392760 0.684778 0.022 Uiso calc 1
C C8 1.24515(9) -0.2109(3) 0.73732(5) 0.01775(18) Uani d 1
H H8 1.318846 -0.245048 0.784277 0.021 Uiso calc 1

loop_
_atom_site_aniso_label
_atom_site_aniso_U_11
_atom_site_aniso_U_22
_atom_site_aniso_U_33
_atom_site_aniso_U_12
_atom_site_aniso_U_13
_atom_site_aniso_U_23
Cl1 0.02123(12) 0.01778(12) 0.01883(12) 0.00121(8) 0.01512(10) 0.00259(7)
O1 0.0172(3) 0.0304(4) 0.0166(3) 0.0046(3) 0.0086(3) 0.0080(3)
O2 0.0124(3) 0.0244(4) 0.0172(3) 0.0022(3) 0.0079(2) 0.0040(3)
O3 0.0149(3) 0.0307(4) 0.0184(3) 0.0048(3) 0.0095(3) 0.0034(3)
N1 0.0158(3) 0.0189(4) 0.0145(3) 0.0021(3) 0.0086(3) 0.0000(3)
C1 0.0150(4) 0.0138(4) 0.0134(4) 0.0000(3) 0.0083(3) -0.0005(3)
C2 0.0150(4) 0.0139(4) 0.0139(4) 0.0000(3) 0.0098(3) 0.0002(3)
C3 0.0139(4) 0.0137(4) 0.0143(4) -0.0005(3) 0.0084(3) -0.0010(3)
C4 0.0142(4) 0.0170(4) 0.0162(4) -0.0005(3) 0.0083(3) 0.0012(3)
C5 0.0178(4) 0.0207(4) 0.0146(4) -0.0011(3) 0.0082(3) 0.0004(3)
C6 0.0221(4) 0.0189(4) 0.0179(4) -0.0015(3) 0.0131(4) -0.0018(3)
C7 0.0184(4) 0.0190(4) 0.0211(4) 0.0023(3) 0.0119(4) -0.0009(3)
C8 0.0157(4) 0.0191(4) 0.0174(4) 0.0033(3) 0.0078(3) 0.0002(3)

loop_
_atom_type_symbol
_atom_type_description
_atom_type_scat_dispersion_real
_atom_type_scat_dispersion_imag
_atom_type_scat_source
C C 0.0033 0.0016 'International Tables Vol C Tables 4.2.6.8 and 6.1.1.4'
H H 0.0000 0.0000 'International Tables Vol C Tables 4.2.6.8 and 6.1.1.4'
O O 0.0106 0.0060 'International Tables Vol C Tables 4.2.6.8 and 6.1.1.4'
N N 0.0061 0.0033 'International Tables Vol C Tables 4.2.6.8 and 6.1.1.4'
Cl Cl 0.1484 0.1585 'International Tables Vol C Tables 4.2.6.8 and 6.1.1.4'

loop_
_geom_angle_atom_site_label_1
_geom_angle_atom_site_label_2
_geom_angle_atom_site_label_3
_geom_angle_site_symmetry_3
_geom_angle
C3 O2 H2 . 114.1(10)
C8 N1 C4 . 123.66(8)
C8 N1 H1 . 119.5(9)
C4 N1 H1 . 116.9(9)
O1 C1 C2 . 123.32(8)
O1 C1 C3 3_666 118.05(8)
C2 C1 C3 3_666 118.63(7)
C3 C2 C1 . 121.99(8)
C3 C2 Cl1 . 121.00(7)
C1 C2 Cl1 . 117.01(7)
O2 C3 C2 . 122.88(8)
O2 C3 C1 3_666 117.75(8)
C2 C3 C1 3_666 119.37(8)
O3 C4 N1 . 118.06(8)
O3 C4 C5 . 125.24(8)
N1 C4 C5 . 116.69(8)
C6 C5 C4 . 120.10(9)
C6 C5 H5 . 120.0
C4 C5 H5 . 120.0
C5 C6 C7 . 120.62(9)
C5 C6 H6 . 119.7
C7 C6 H6 . 119.7
C8 C7 C6 . 118.57(9)
C8 C7 H7 . 120.7
C6 C7 H7 . 120.7
N1 C8 C7 . 120.35(9)
N1 C8 H8 . 119.8
C7 C8 H8 . 119.8

loop_
_geom_bond_atom_site_label_1
_geom_bond_atom_site_label_2
_geom_bond_site_symmetry_2
_geom_bond_distance
Cl1 C2 . 1.7233(9)
O1 C1 . 1.2217(11)
O2 C3 . 1.3033(10)
O2 H2 . 0.901(16)
O3 C4 . 1.2739(11)
N1 C8 . 1.3611(12)
N1 C4 . 1.3648(11)
N1 H1 . 0.892(15)
C1 C2 . 1.4475(12)
C1 C3 3_666 1.5182(12)
C2 C3 . 1.3614(12)
C4 C5 . 1.4256(13)
C5 C6 . 1.3726(14)
C5 H5 . 0.9500
C6 C7 . 1.4120(14)
C6 H6 . 0.9500
C7 C8 . 1.3636(14)
C7 H7 . 0.9500
C8 H8 . 0.9500

loop_
_geom_hbond_atom_site_label_D
_geom_hbond_atom_site_label_H
_geom_hbond_atom_site_label_A
_geom_hbond_site_symmetry_A
_geom_hbond_distance_DH
_geom_hbond_distance_HA
_geom_hbond_distance_DA
_geom_hbond_angle_DHA
_geom_hbond_publ_flag
O2 H2 O3 . 0.901(15) 1.627(16) 2.4989(11) 161.9(19) y
N1 H1 O3 2_756 0.893(16) 1.996(17) 2.8743(12) 167.6(16) y
C7 H7 Cl1 3_756 0.95 2.79 3.5122(13) 134 y

loop_
_geom_torsion_atom_site_label_1
_geom_torsion_atom_site_label_2
_geom_torsion_atom_site_label_3
_geom_torsion_atom_site_label_4
_geom_torsion_site_symmetry_1
_geom_torsion_site_symmetry_4
_geom_torsion
O1 C1 C2 C3 . . -179.08(9)
C3 C1 C2 C3 3_666 . 1.18(15)
O1 C1 C2 Cl1 . . -0.05(13)
C3 C1 C2 Cl1 3_666 . -179.79(6)
C1 C2 C3 O2 . . 178.46(9)
Cl1 C2 C3 O2 . . -0.53(14)
C1 C2 C3 C1 . 3_666 -1.19(15)
Cl1 C2 C3 C1 . 3_666 179.82(7)
C8 N1 C4 O3 . . -178.90(9)
C8 N1 C4 C5 . . 1.04(15)
O3 C4 C5 C6 . . 178.84(10)
N1 C4 C5 C6 . . -1.09(15)
C4 C5 C6 C7 . . 0.28(16)
C5 C6 C7 C8 . . 0.64(16)
C4 N1 C8 C7 . . -0.13(16)
C6 C7 C8 N1 . . -0.73(15)
